data_2228342
loop_
_publ_author_name
'Gowda, Ravikumar R.'
'Ramkumar, Venkatachalam'
'Chakraborty, Debashis'

_publ_section_title
;
 <i>p</i>-Tolylmethanaminium cyclohexane-1,2-diyl phosphate
;
_journal_coeditor_code HB5717
_journal_issue 12
_journal_name_full 'Acta Crystallographica Section E'
_journal_page_first o3049
_journal_paper_doi 10.1107/S1600536810044326
_journal_volume 66
_journal_year 2010
_chemical_formula_iupac 'C8 H12 N + , C6 H10 O4 P -'
_chemical_formula_moiety 'C8 H12 N +, C6 H10 O4 P -'
_chemical_formula_sum 'C14 H22 N O4 P'
_chemical_formula_weight 299.30
_chemical_name_systematic
;
<i>p</i>-Tolylmethanaminium cyclohexane-1,2-diyl phosphate
;
_space_group_IT_number 2
_symmetry_cell_setting triclinic
_symmetry_space_group_name_Hall '-P 1'
_symmetry_space_group_name_H-M 'P -1'
_atom_sites_solution_hydrogens geom
_atom_sites_solution_primary direct
_atom_sites_solution_secondary difmap
_audit_creation_method SHELXL97
_cell_angle_alpha 78.326(6)
_cell_angle_beta 82.549(7)
_cell_angle_gamma 84.900(6)
_cell_formula_units_Z 2
_cell_length_a 5.9642(6)
_cell_length_b 9.6077(10)
_cell_length_c 13.7070(15)
_cell_measurement_reflns_used 1420
_cell_measurement_temperature 298(2)
_cell_measurement_theta_max 19.61
_cell_measurement_theta_min 2.40
_cell_volume 761.11(14)
_computing_cell_refinement
;
APEX2 (Bruker, 2004) and SAINT (Bruker, 2004)
;
_computing_data_collection 'APEX2 (Bruker, 2004)'
_computing_data_reduction
;
SAINT (Bruker, 2004) and XPREP (Bruker, 2004)
;
_computing_molecular_graphics 'ORTEP-3 (Farrugia, 1997)'
_computing_publication_material 'SHELXL97 (Sheldrick, 2008)'
_computing_structure_refinement 'SHELXL97 (Sheldrick, 2008)'
_computing_structure_solution 'SHELXS97 (Sheldrick, 2008)'
_diffrn_ambient_temperature 298(2)
_diffrn_measured_fraction_theta_full 0.926
_diffrn_measured_fraction_theta_max 0.899
_diffrn_measurement_device_type 'Bruker APEXII CCD'
_diffrn_measurement_method '\f and \w'
_diffrn_radiation_monochromator graphite
_diffrn_radiation_source 'fine-focus sealed tube'
_diffrn_radiation_type MoK\a
_diffrn_radiation_wavelength 0.71073
_diffrn_reflns_av_R_equivalents 0.0704
_diffrn_reflns_av_sigmaI/netI 0.1101
_diffrn_reflns_limit_h_max 6
_diffrn_reflns_limit_h_min -7
_diffrn_reflns_limit_k_max 12
_diffrn_reflns_limit_k_min -12
_diffrn_reflns_limit_l_max 17
_diffrn_reflns_limit_l_min -17
_diffrn_reflns_number 9372
_diffrn_reflns_theta_full 25.00
_diffrn_reflns_theta_max 27.39
_diffrn_reflns_theta_min 2.17
_exptl_absorpt_coefficient_mu 0.193
_exptl_absorpt_correction_T_max 0.972
_exptl_absorpt_correction_T_min 0.959
_exptl_absorpt_correction_type multi-scan
_exptl_absorpt_process_details '(SADABS; Bruker, 1999)'
_exptl_crystal_colour colourless
_exptl_crystal_density_diffrn 1.306
_exptl_crystal_density_method 'not measured'
_exptl_crystal_description block
_exptl_crystal_F_000 320
_exptl_crystal_size_max 0.22
_exptl_crystal_size_mid 0.20
_exptl_crystal_size_min 0.15
_refine_diff_density_max 0.285
_refine_diff_density_min -0.255
_refine_ls_extinction_method none
_refine_ls_goodness_of_fit_ref 0.990
_refine_ls_hydrogen_treatment mixed
_refine_ls_matrix_type full
_refine_ls_number_parameters 217
_refine_ls_number_reflns 3112
_refine_ls_number_restraints 0
_refine_ls_restrained_S_all 0.990
_refine_ls_R_factor_all 0.1576
_refine_ls_R_factor_gt 0.0684
_refine_ls_shift/su_max 0.002
_refine_ls_shift/su_mean 0.000
_refine_ls_structure_factor_coef Fsqd
_refine_ls_weighting_details 'calc w = 1/[\s^2^(Fo^2^)+(0.0845P)^2^] where P=(Fo^2^+2Fc^2^)/3'
_refine_ls_weighting_scheme calc
_refine_ls_wR_factor_gt 0.1411
_refine_ls_wR_factor_ref 0.1771
_reflns_number_gt 1549
_reflns_number_total 3112
_reflns_threshold_expression I>2\s(I)
_cod_data_source_file hb5717.cif
_cod_data_source_block I
_cod_database_code 2228342
_cod_database_fobs_code 2228342

loop_
_symmetry_equiv_pos_as_xyz
'x, y, z'
'-x, -y, -z'

loop_
_atom_site_type_symbol
_atom_site_label
_atom_site_fract_x
_atom_site_fract_y
_atom_site_fract_z
_atom_site_U_iso_or_equiv
_atom_site_adp_type
_atom_site_calc_flag
_atom_site_refinement_flags
_atom_site_occupancy
_atom_site_disorder_assembly
_atom_site_disorder_group
C C1 0.1252(8) 0.4020(5) 0.8217(3) 0.0796(14) Uani d . 1 . .
H H1A -0.0022 0.4646 0.8385 0.119 Uiso calc R 1 . .
H H1B 0.2040 0.3678 0.8796 0.119 Uiso calc R 1 . .
H H1C 0.0731 0.3228 0.7999 0.119 Uiso calc R 1 . .
C C2 0.2837(6) 0.4820(4) 0.7383(3) 0.0494(10) Uani d . 1 . .
C C3 0.2204(6) 0.6086(4) 0.6806(3) 0.0473(10) Uani d . 1 . .
H H3 0.0751 0.6492 0.6943 0.057 Uiso calc R 1 . .
C C4 0.3634(6) 0.6791(4) 0.6024(3) 0.0456(10) Uani d . 1 . .
H H4 0.3141 0.7655 0.5647 0.055 Uiso calc R 1 . .
C C5 0.5811(6) 0.6207(4) 0.5803(3) 0.0388(9) Uani d . 1 . .
C C6 0.6472(6) 0.4933(4) 0.6386(3) 0.0533(11) Uani d . 1 . .
H H6 0.7928 0.4529 0.6257 0.064 Uiso calc R 1 . .
C C7 0.5009(7) 0.4247(4) 0.7160(3) 0.0567(11) Uani d . 1 . .
H H7 0.5492 0.3382 0.7539 0.068 Uiso calc R 1 . .
C C8 0.7453(6) 0.6848(4) 0.4931(3) 0.0519(10) Uani d . 1 . .
H H8A 0.8979 0.6640 0.5118 0.062 Uiso calc R 1 . .
H H8B 0.7349 0.6389 0.4371 0.062 Uiso calc R 1 . .
C C9 0.5555(16) 0.0572(10) 0.1899(7) 0.0359(17) Uani d P 0.511(5) A 1
H H9 0.6268 0.0962 0.2381 0.043 Uiso calc PR 0.511(5) A 1
C C10 0.3502(14) 0.1493(9) 0.1592(7) 0.0414(17) Uani d P 0.511(5) A 1
H H10 0.2784 0.1120 0.1103 0.050 Uiso calc PR 0.511(5) A 1
C C12 0.595(3) 0.298(2) 0.0267(13) 0.071(4) Uani d P 0.511(5) A 1
H H12A 0.6495 0.3920 0.0012 0.085 Uiso calc PR 0.511(5) A 1
H H12B 0.5233 0.2705 -0.0255 0.085 Uiso calc PR 0.511(5) A 1
C C13 0.802(3) 0.189(3) 0.0537(14) 0.071(4) Uani d P 0.511(5) A 1
H H13A 0.9034 0.1825 -0.0068 0.085 Uiso calc PR 0.511(5) A 1
H H13B 0.8849 0.2224 0.0997 0.085 Uiso calc PR 0.511(5) A 1
C C9A 0.4735(15) 0.0466(11) 0.1512(7) 0.0359(17) Uani d P 0.489(5) A 2
H H9A 0.3655 0.0470 0.1030 0.043 Uiso calc PR 0.489(5) A 2
C C10A 0.4392(14) 0.1751(10) 0.1959(7) 0.0414(17) Uani d P 0.489(5) A 2
H H10A 0.5531 0.1797 0.2405 0.050 Uiso calc PR 0.489(5) A 2
C C12A 0.683(3) 0.302(2) 0.0589(14) 0.071(4) Uani d P 0.489(5) A 2
H H12C 0.6978 0.3842 0.0048 0.085 Uiso calc PR 0.489(5) A 2
H H12D 0.7896 0.3070 0.1057 0.085 Uiso calc PR 0.489(5) A 2
C C13A 0.736(3) 0.168(3) 0.0176(15) 0.071(4) Uani d P 0.489(5) A 2
H H13C 0.8870 0.1693 -0.0183 0.085 Uiso calc PR 0.489(5) A 2
H H13D 0.6291 0.1636 -0.0292 0.085 Uiso calc PR 0.489(5) A 2
C C11 0.4260(7) 0.3024(4) 0.1158(3) 0.0682(13) Uani d . 1 . .
H H11A 0.2961 0.3656 0.0968 0.082 Uiso calc R 1 A 1
H H11B 0.4924 0.3382 0.1660 0.082 Uiso calc R 1 A 1
C C14 0.7203(6) 0.0391(4) 0.1023(3) 0.0541(11) Uani d . 1 . .
H H14A 0.6492 0.0002 0.0549 0.065 Uiso calc R 1 A 1
H H14B 0.8474 -0.0252 0.1234 0.065 Uiso calc R 1 A 1
N N1 0.7087(6) 0.8402(4) 0.4595(3) 0.0508(9) Uani d . 1 . .
O O1 0.4388(4) -0.0703(2) 0.23999(19) 0.0548(8) Uani d . 1 . .
O O2 0.2054(4) 0.1419(3) 0.2529(2) 0.0667(9) Uani d . 1 . .
O O3 0.2813(4) -0.0294(3) 0.41168(19) 0.0606(8) Uani d . 1 . .
O O4 0.001(9) -0.072(10) 0.3026(15) 0.089(12) Uani d P 0.62(14) A 1
O O4A 0.051(6) -0.119(3) 0.299(2) 0.054(6) Uani d P 0.38(14) A 2
P P1 0.22204(15) -0.01973(11) 0.30949(8) 0.0446(4) Uani d . 1 A .
H H3N 0.720(6) 0.884(4) 0.512(3) 0.048(12) Uiso d . 1 . .
H H2N 0.552(10) 0.869(5) 0.440(4) 0.12(2) Uiso d . 1 . .
H H1N 0.816(9) 0.861(5) 0.405(4) 0.089(16) Uiso d . 1 . .

loop_
_atom_site_aniso_label
_atom_site_aniso_U_11
_atom_site_aniso_U_22
_atom_site_aniso_U_33
_atom_site_aniso_U_12
_atom_site_aniso_U_13
_atom_site_aniso_U_23
C1 0.067(3) 0.085(3) 0.073(3) -0.026(2) 0.009(3) 0.015(3)
C2 0.044(2) 0.053(2) 0.050(2) -0.0162(18) 0.0016(19) -0.007(2)
C3 0.031(2) 0.054(2) 0.053(2) -0.0035(16) 0.0041(18) -0.005(2)
C4 0.037(2) 0.042(2) 0.053(2) -0.0010(16) 0.0000(18) -0.0012(18)
C5 0.0311(19) 0.043(2) 0.043(2) -0.0065(15) 0.0013(17) -0.0117(18)
C6 0.037(2) 0.055(3) 0.068(3) 0.0015(18) 0.000(2) -0.015(2)
C7 0.060(3) 0.041(2) 0.066(3) 0.0009(19) -0.009(2) -0.003(2)
C8 0.042(2) 0.062(3) 0.051(3) -0.0062(18) 0.0028(19) -0.013(2)
C9 0.032(5) 0.039(3) 0.033(6) -0.005(4) -0.002(3) 0.001(4)
C10 0.024(4) 0.045(4) 0.049(5) -0.005(3) -0.002(3) 0.005(3)
C12 0.068(12) 0.067(4) 0.060(11) -0.009(8) 0.005(6) 0.022(7)
C13 0.037(9) 0.082(8) 0.076(12) -0.013(6) 0.013(6) 0.017(9)
C9A 0.032(5) 0.039(3) 0.033(6) -0.005(4) -0.002(3) 0.001(4)
C10A 0.024(4) 0.045(4) 0.049(5) -0.005(3) -0.002(3) 0.005(3)
C12A 0.068(12) 0.067(4) 0.060(11) -0.009(8) 0.005(6) 0.022(7)
C13A 0.037(9) 0.082(8) 0.076(12) -0.013(6) 0.013(6) 0.017(9)
C11 0.072(3) 0.046(2) 0.071(3) 0.004(2) 0.012(2) 0.009(2)
C14 0.043(2) 0.063(3) 0.047(2) 0.0031(18) 0.0098(19) -0.002(2)
N1 0.036(2) 0.074(3) 0.041(2) -0.0198(17) 0.0038(18) -0.005(2)
O1 0.0565(17) 0.0393(15) 0.0598(17) -0.0088(12) 0.0209(13) -0.0036(13)
O2 0.0441(17) 0.0680(18) 0.0662(19) 0.0195(13) 0.0250(14) 0.0087(15)
O3 0.0517(18) 0.086(2) 0.0418(17) -0.0123(14) -0.0052(13) -0.0030(14)
O4 0.047(11) 0.17(3) 0.047(6) -0.058(16) -0.005(5) 0.007(8)
O4A 0.028(8) 0.068(17) 0.071(11) -0.025(6) 0.007(6) -0.023(9)
P1 0.0272(5) 0.0603(7) 0.0411(7) -0.0103(4) 0.0019(4) 0.0019(5)

loop_
_atom_type_symbol
_atom_type_description
_atom_type_scat_dispersion_real
_atom_type_scat_dispersion_imag
_atom_type_scat_source
C C 0.0033 0.0016 'International Tables Vol C Tables 4.2.6.8 and 6.1.1.4'
H H 0.0000 0.0000 'International Tables Vol C Tables 4.2.6.8 and 6.1.1.4'
N N 0.0061 0.0033 'International Tables Vol C Tables 4.2.6.8 and 6.1.1.4'
O O 0.0106 0.0060 'International Tables Vol C Tables 4.2.6.8 and 6.1.1.4'
P P 0.1023 0.0942 'International Tables Vol C Tables 4.2.6.8 and 6.1.1.4'

loop_
_geom_angle_atom_site_label_1
_geom_angle_atom_site_label_2
_geom_angle_atom_site_label_3
_geom_angle_site_symmetry_1
_geom_angle_site_symmetry_3
_geom_angle
_geom_angle_publ_flag
C2 C1 H1A . . 109.5 ?
C2 C1 H1B . . 109.5 ?
H1A C1 H1B . . 109.5 ?
C2 C1 H1C . . 109.5 ?
H1A C1 H1C . . 109.5 ?
H1B C1 H1C . . 109.5 ?
C3 C2 C7 . . 117.3(3) ?
C3 C2 C1 . . 122.7(4) ?
C7 C2 C1 . . 119.9(4) ?
C2 C3 C4 . . 122.6(3) ?
C2 C3 H3 . . 118.7 ?
C4 C3 H3 . . 118.7 ?
C3 C4 C5 . . 119.8(3) ?
C3 C4 H4 . . 120.1 ?
C5 C4 H4 . . 120.1 ?
C6 C5 C4 . . 118.0(3) ?
C6 C5 C8 . . 118.0(3) ?
C4 C5 C8 . . 123.9(3) ?
C5 C6 C7 . . 121.0(4) ?
C5 C6 H6 . . 119.5 ?
C7 C6 H6 . . 119.5 ?
C6 C7 C2 . . 121.3(4) ?
C6 C7 H7 . . 119.4 ?
C2 C7 H7 . . 119.4 ?
N1 C8 C5 . . 114.7(3) ?
N1 C8 H8A . . 108.6 ?
C5 C8 H8A . . 108.6 ?
N1 C8 H8B . . 108.6 ?
C5 C8 H8B . . 108.6 ?
H8A C8 H8B . . 107.6 ?
O1 C9 C14 . . 115.2(7) ?
O1 C9 C10 . . 97.5(6) ?
C14 C9 C10 . . 111.7(7) ?
O1 C9 H9 . . 110.6 ?
C14 C9 H9 . . 110.6 ?
C10 C9 H9 . . 110.6 ?
O2 C10 C9 . . 102.6(7) ?
O2 C10 C11 . . 112.0(6) ?
C9 C10 C11 . . 107.8(6) ?
O2 C10 H10 . . 111.4 ?
C9 C10 H10 . . 111.4 ?
C11 C10 H10 . . 111.4 ?
C11 C12 C13 . . 111.2(12) ?
C11 C12 H12A . . 109.4 ?
C13 C12 H12A . . 109.4 ?
C11 C12 H12B . . 109.4 ?
C13 C12 H12B . . 109.4 ?
H12A C12 H12B . . 108.0 ?
C14 C13 C12 . . 111.1(10) ?
C14 C13 H13A . . 109.4 ?
C12 C13 H13A . . 109.4 ?
C14 C13 H13B . . 109.4 ?
C12 C13 H13B . . 109.4 ?
H13A C13 H13B . . 108.0 ?
C10A C9A O1 . . 102.8(7) ?
C10A C9A C14 . . 107.4(7) ?
O1 C9A C14 . . 110.5(7) ?
C10A C9A H9A . . 111.9 ?
O1 C9A H9A . . 111.9 ?
C14 C9A H9A . . 111.9 ?
C9A C10A C11 . . 109.4(8) ?
C9A C10A O2 . . 96.3(6) ?
C11 C10A O2 . . 111.6(6) ?
C9A C10A H10A . . 112.8 ?
C11 C10A H10A . . 112.8 ?
O2 C10A H10A . . 112.8 ?
C13A C12A C11 . . 109.5(12) ?
C13A C12A H12C . . 109.8 ?
C11 C12A H12C . . 109.8 ?
C13A C12A H12D . . 109.8 ?
C11 C12A H12D . . 109.8 ?
H12C C12A H12D . . 108.2 ?
C12A C13A C14 . . 110.0(14) ?
C12A C13A H13C . . 109.7 ?
C14 C13A H13C . . 109.7 ?
C12A C13A H13D . . 109.7 ?
C14 C13A H13D . . 109.7 ?
H13C C13A H13D . . 108.2 ?
C10A C11 C12 . . 114.1(9) ?
C10A C11 C10 . . 32.9(4) ?
C12 C11 C10 . . 108.7(9) ?
C10A C11 C12A . . 101.9(8) ?
C12 C11 C12A . . 26.9(7) ?
C10 C11 C12A . . 112.1(9) ?
C10A C11 H11A . . 129.8 ?
C12 C11 H11A . . 109.9 ?
C10 C11 H11A . . 109.9 ?
C12A C11 H11A . . 128.1 ?
C10A C11 H11B . . 78.0 ?
C12 C11 H11B . . 109.9 ?
C10 C11 H11B . . 109.9 ?
C12A C11 H11B . . 84.3 ?
H11A C11 H11B . . 108.3 ?
C9 C14 C13A . . 115.1(10) ?
C9 C14 C9A . . 30.4(3) ?
C13A C14 C9A . . 105.0(9) ?
C9 C14 C13 . . 106.8(9) ?
C13A C14 C13 . . 27.7(7) ?
C9A C14 C13 . . 111.9(9) ?
C9 C14 H14A . . 110.4 ?
C13A C14 H14A . . 82.9 ?
C9A C14 H14A . . 80.9 ?
C13 C14 H14A . . 110.4 ?
C9 C14 H14B . . 110.4 ?
C13A C14 H14B . . 125.1 ?
C9A C14 H14B . . 129.5 ?
C13 C14 H14B . . 110.4 ?
H14A C14 H14B . . 108.6 ?
C8 N1 H3N . . 109(2) ?
C8 N1 H2N . . 112(3) ?
H3N N1 H2N . . 105(4) ?
C8 N1 H1N . . 104(3) ?
H3N N1 H1N . . 116(4) ?
H2N N1 H1N . . 111(4) ?
C9 O1 C9A . . 31.2(3) ?
C9 O1 P1 . . 107.3(4) ?
C9A O1 P1 . . 106.5(4) ?
C10 O2 C10A . . 33.4(4) ?
C10 O2 P1 . . 106.6(4) ?
C10A O2 P1 . . 107.4(4) ?
O4 P1 O3 . . 115.7(8) ?
O4 P1 O4A . . 20(3) ?
O3 P1 O4A . . 115.4(12) ?
O4 P1 O2 . . 104(3) ?
O3 P1 O2 . . 110.38(16) ?
O4A P1 O2 . . 120.3(14) ?
O4 P1 O1 . . 118(3) ?
O3 P1 O1 . . 109.49(16) ?
O4A P1 O1 . . 101.8(11) ?
O2 P1 O1 . . 96.79(13) ?

loop_
_geom_bond_atom_site_label_1
_geom_bond_atom_site_label_2
_geom_bond_site_symmetry_2
_geom_bond_distance
_geom_bond_publ_flag
C1 C2 . 1.511(5) ?
C1 H1A . 0.9600 ?
C1 H1B . 0.9600 ?
C1 H1C . 0.9600 ?
C2 C3 . 1.362(5) ?
C2 C7 . 1.383(5) ?
C3 C4 . 1.381(5) ?
C3 H3 . 0.9300 ?
C4 C5 . 1.390(5) ?
C4 H4 . 0.9300 ?
C5 C6 . 1.376(5) ?
C5 C8 . 1.507(5) ?
C6 C7 . 1.378(5) ?
C6 H6 . 0.9300 ?
C7 H7 . 0.9300 ?
C8 N1 . 1.476(5) ?
C8 H8A . 0.9700 ?
C8 H8B . 0.9700 ?
C9 O1 . 1.464(9) ?
C9 C14 . 1.478(9) ?
C9 C10 . 1.500(16) ?
C9 H9 . 0.9800 ?
C10 O2 . 1.445(8) ?
C10 C11 . 1.555(9) ?
C10 H10 . 0.9800 ?
C12 C11 . 1.48(2) ?
C12 C13 . 1.58(3) ?
C12 H12A . 0.9700 ?
C12 H12B . 0.9700 ?
C13 C14 . 1.55(2) ?
C13 H13A . 0.9700 ?
C13 H13B . 0.9700 ?
C9A C10A . 1.474(17) ?
C9A O1 . 1.486(10) ?
C9A C14 . 1.538(10) ?
C9A H9A . 0.9800 ?
C10A C11 . 1.473(10) ?
C10A O2 . 1.534(8) ?
C10A H10A . 0.9800 ?
C12A C13A . 1.50(4) ?
C12A C11 . 1.628(19) ?
C12A H12C . 0.9700 ?
C12A H12D . 0.9700 ?
C13A C14 . 1.52(2) ?
C13A H13C . 0.9700 ?
C13A H13D . 0.9700 ?
C11 H11A . 0.9700 ?
C11 H11B . 0.9700 ?
C14 H14A . 0.9700 ?
C14 H14B . 0.9700 ?
N1 H3N . 0.92(4) ?
N1 H2N . 1.00(6) ?
N1 H1N . 0.92(5) ?
O1 P1 . 1.603(2) ?
O2 P1 . 1.590(3) ?
O3 P1 . 1.471(3) ?
O4 P1 . 1.471(17) ?
O4A P1 . 1.50(3) ?

loop_
_geom_hbond_atom_site_label_D
_geom_hbond_atom_site_label_H
_geom_hbond_atom_site_label_A
_geom_hbond_site_symmetry_A
_geom_hbond_distance_DH
_geom_hbond_distance_HA
_geom_hbond_distance_DA
_geom_hbond_angle_DHA
N1 H3N O3 2_666 0.92(4) 1.90(4) 2.788(5) 161(3)
N1 H2N O3 1_565 1.00(6) 1.86(6) 2.834(5) 164(4)
N1 H1N O4 1_665 0.92(5) 1.72(6) 2.63(2) 171(5)

loop_
_geom_torsion_atom_site_label_1
_geom_torsion_atom_site_label_2
_geom_torsion_atom_site_label_3
_geom_torsion_atom_site_label_4
_geom_torsion_site_symmetry_1
_geom_torsion_site_symmetry_2
_geom_torsion_site_symmetry_3
_geom_torsion_site_symmetry_4
_geom_torsion
_geom_torsion_publ_flag
C7 C2 C3 C4 . . . . 0.1(6) ?
C1 C2 C3 C4 . . . . -177.9(4) ?
C2 C3 C4 C5 . . . . 0.1(6) ?
C3 C4 C5 C6 . . . . -0.5(5) ?
C3 C4 C5 C8 . . . . 176.4(3) ?
C4 C5 C6 C7 . . . . 0.8(6) ?
C8 C5 C6 C7 . . . . -176.3(3) ?
C5 C6 C7 C2 . . . . -0.7(6) ?
C3 C2 C7 C6 . . . . 0.2(6) ?
C1 C2 C7 C6 . . . . 178.2(4) ?
C6 C5 C8 N1 . . . . -156.8(3) ?
C4 C5 C8 N1 . . . . 26.3(5) ?
O1 C9 C10 O2 . . . . 53.9(7) ?
C14 C9 C10 O2 . . . . 174.9(5) ?
O1 C9 C10 C11 . . . . 172.2(5) ?
C14 C9 C10 C11 . . . . -66.8(9) ?
C11 C12 C13 C14 . . . . 54.8(18) ?
O1 C9A C10A C11 . . . . -169.5(5) ?
C14 C9A C10A C11 . . . . 73.9(9) ?
O1 C9A C10A O2 . . . . -53.9(7) ?
C14 C9A C10A O2 . . . . -170.5(6) ?
C11 C12A C13A C14 . . . . -61.2(15) ?
C9A C10A C11 C12 . . . . -42.3(11) ?
O2 C10A C11 C12 . . . . -147.6(8) ?
C9A C10A C11 C10 . . . . 45.1(9) ?
O2 C10A C11 C10 . . . . -60.2(8) ?
C9A C10A C11 C12A . . . . -67.5(10) ?
O2 C10A C11 C12A . . . . -172.8(8) ?
C13 C12 C11 C10A . . . . -21.1(16) ?
C13 C12 C11 C10 . . . . -56.1(15) ?
C13 C12 C11 C12A . . . . 46(3) ?
O2 C10 C11 C10A . . . . 67.5(10) ?
C9 C10 C11 C10A . . . . -44.6(9) ?
O2 C10 C11 C12 . . . . 173.3(6) ?
C9 C10 C11 C12 . . . . 61.2(10) ?
O2 C10 C11 C12A . . . . 144.8(7) ?
C9 C10 C11 C12A . . . . 32.7(11) ?
C13A C12A C11 C10A . . . . 61.4(15) ?
C13A C12A C11 C12 . . . . -59(3) ?
C13A C12A C11 C10 . . . . 28.6(16) ?
O1 C9 C14 C13A . . . . 145.1(7) ?
C10 C9 C14 C13A . . . . 35.1(11) ?
O1 C9 C14 C9A . . . . 68.6(12) ?
C10 C9 C14 C9A . . . . -41.4(11) ?
O1 C9 C14 C13 . . . . 173.4(7) ?
C10 C9 C14 C13 . . . . 63.4(10) ?
C12A C13A C14 C9 . . . . 30.4(14) ?
C12A C13A C14 C9A . . . . 61.0(13) ?
C12A C13A C14 C13 . . . . -48(3) ?
C10A C9A C14 C9 . . . . 49.1(12) ?
O1 C9A C14 C9 . . . . -62.3(11) ?
C10A C9A C14 C13A . . . . -65.2(11) ?
O1 C9A C14 C13A . . . . -176.6(8) ?
C10A C9A C14 C13 . . . . -36.9(11) ?
O1 C9A C14 C13 . . . . -148.2(7) ?
C12 C13 C14 C9 . . . . -55.5(15) ?
C12 C13 C14 C13A . . . . 57(3) ?
C12 C13 C14 C9A . . . . -23.7(16) ?
C14 C9 O1 C9A . . . . -70.4(12) ?
C10 C9 O1 C9A . . . . 47.9(12) ?
C14 C9 O1 P1 . . . . -163.7(5) ?
C10 C9 O1 P1 . . . . -45.4(7) ?
C10A C9A O1 C9 . . . . -53.4(12) ?
C14 C9A O1 C9 . . . . 60.9(11) ?
C10A C9A O1 P1 . . . . 43.0(7) ?
C14 C9A O1 P1 . . . . 157.4(5) ?
C9 C10 O2 C10A . . . . 54.3(10) ?
C11 C10 O2 C10A . . . . -61.0(10) ?
C9 C10 O2 P1 . . . . -42.3(7) ?
C11 C10 O2 P1 . . . . -157.6(5) ?
C9A C10A O2 C10 . . . . -46.7(10) ?
C11 C10A O2 C10 . . . . 67.1(10) ?
C9A C10A O2 P1 . . . . 47.2(7) ?
C11 C10A O2 P1 . . . . 161.0(5) ?
C10 O2 P1 O4 . . . . -108(3) ?
C10A O2 P1 O4 . . . . -143(3) ?
C10 O2 P1 O3 . . . . 127.1(4) ?
C10A O2 P1 O3 . . . . 92.1(5) ?
C10 O2 P1 O4A . . . . -94.5(13) ?
C10A O2 P1 O4A . . . . -129.5(13) ?
C10 O2 P1 O1 . . . . 13.4(4) ?
C10A O2 P1 O1 . . . . -21.6(5) ?
C9 O1 P1 O4 . . . . 131(3) ?
C9A O1 P1 O4 . . . . 98(3) ?
C9 O1 P1 O3 . . . . -93.8(4) ?
C9A O1 P1 O3 . . . . -126.4(4) ?
C9 O1 P1 O4A . . . . 143.6(15) ?
C9A O1 P1 O4A . . . . 111.0(15) ?
C9 O1 P1 O2 . . . . 20.7(5) ?
C9A O1 P1 O2 . . . . -11.9(4) ?
